data_7116350
loop_
_publ_author_name
'Ayham Tohme'
'Charles T. Hagen'
'Stephanie Essafi (nee Labouille)'
'Arnaud Bondon'
'Thierry Roisnel'
'Duncan Carmichael'
'Frederic Paul'

_publ_section_title
;
 Easy and quantitative access to Fe(II) and Fe(III)
 di(aryl)alkynylphosphine oxides featuring [Fe(dppe)Cp*] endgroups:
 terminal P[double bond, length as m-dash]O functionality blocks the
 dimerisation of the Fe(III) derivatives
;
_journal_name_full Chem.Commun.
_journal_page_first 1316
_journal_paper_doi 10.1039/C4cc08993F
_journal_volume 51
_journal_year 2015
_chemical_compound_source 'synthesis as described'
_chemical_formula_moiety 'C52 H53 Fe O P3'
_chemical_formula_sum 'C52 H53 Fe O P3'
_chemical_formula_weight 842.7
_chemical_name_systematic
;
 ?
;
_space_group_IT_number 2
_symmetry_cell_setting triclinic
_symmetry_Int_Tables_number 2
_symmetry_space_group_name_Hall '-P 1'
_symmetry_space_group_name_H-M 'P -1'
_atom_sites_solution_hydrogens geom
_atom_sites_solution_primary direct
_atom_sites_solution_secondary difmap
_audit_update_record
;
2014-07-23 deposited with the CCDC.
2014-11-24 downloaded from the CCDC.
;
_cell_angle_alpha 76.510(2)
_cell_angle_beta 77.792(2)
_cell_angle_gamma 69.833(2)
_cell_formula_units_Z 2
_cell_length_a 10.9336(4)
_cell_length_b 13.3435(5)
_cell_length_c 16.5675(6)
_cell_measurement_reflns_used 5773
_cell_measurement_temperature 150(2)
_cell_measurement_theta_max 25.57
_cell_measurement_theta_min 2.17
_cell_measurement_wavelength 0.71073
_cell_volume 2183.44(14)
_computing_cell_refinement 'Bruker APEX2 (Bruker, 2006)'
_computing_data_collection 'Bruker APEX2 (Bruker, 2006)'
_computing_data_reduction 'Bruker APEX2 (Bruker, 2006)'
_computing_molecular_graphics 'Ortep-3 for Windows (Farrugia, 1997)'
_computing_publication_material
;
           WinGX publication routines (Farrugia, 2012),
           CRYSCAL (T. Roisnel, local program)
;
_computing_structure_refinement 'SHELXL-97 (Sheldrick, 1997)'
_computing_structure_solution 'SIR97 (Altomare et al., 1999)'
_diffrn_ambient_temperature 150(2)
_diffrn_detector 'CCD plate'
_diffrn_measured_fraction_theta_full 0.99
_diffrn_measured_fraction_theta_max 0.99
_diffrn_measurement_device_type 'APEXII, Bruker-AXS'
_diffrn_measurement_method 'CCD rotation images, thin slices'
_diffrn_radiation_monochromator graphite
_diffrn_radiation_probe x-ray
_diffrn_radiation_type MoK\a
_diffrn_radiation_wavelength 0.71073
_diffrn_reflns_av_R_equivalents 0.05
_diffrn_reflns_av_unetI/netI 0.064
_diffrn_reflns_limit_h_max 14
_diffrn_reflns_limit_h_min -14
_diffrn_reflns_limit_k_max 15
_diffrn_reflns_limit_k_min -17
_diffrn_reflns_limit_l_max 21
_diffrn_reflns_limit_l_min -21
_diffrn_reflns_number 30051
_diffrn_reflns_theta_full 27.45
_diffrn_reflns_theta_max 27.45
_diffrn_reflns_theta_min 2.97
_exptl_absorpt_coefficient_mu 0.493
_exptl_absorpt_correction_T_max 0.961
_exptl_absorpt_correction_T_min 0.857
_exptl_absorpt_correction_type multi-scan
_exptl_absorpt_process_details
;
  [Sheldrick, G.M. (2002). SADABS Bruker AXS Inc., Madison, Wisconsin, USA]
;
_exptl_crystal_colour orange
_exptl_crystal_density_diffrn 1.282
_exptl_crystal_density_method 'not measured'
_exptl_crystal_description prism
_exptl_crystal_F_000 888
_exptl_crystal_size_max 0.47
_exptl_crystal_size_mid 0.15
_exptl_crystal_size_min 0.08
_refine_diff_density_max 0.381
_refine_diff_density_min -0.305
_refine_diff_density_rms 0.064
_refine_ls_extinction_method none
_refine_ls_goodness_of_fit_ref 1.042
_refine_ls_hydrogen_treatment constr
_refine_ls_matrix_type full
_refine_ls_number_parameters 521
_refine_ls_number_reflns 9891
_refine_ls_number_restraints 0
_refine_ls_restrained_S_all 1.042
_refine_ls_R_factor_all 0.063
_refine_ls_R_factor_gt 0.0438
_refine_ls_shift/su_max 0.016
_refine_ls_shift/su_mean 0
_refine_ls_structure_factor_coef Fsqd
_refine_ls_weighting_details 'calc w=1/[\s^2^(Fo^2^)+(0.0396P)^2^+0.4900P] where P=(Fo^2^+2Fc^2^)/3'
_refine_ls_weighting_scheme calc
_refine_ls_wR_factor_gt 0.0946
_refine_ls_wR_factor_ref 0.1023
_reflns_number_gt 7561
_reflns_number_total 9891
_reflns_threshold_expression >2sigma(I)
_cod_data_source_file c4cc08993f2.cif
_cod_data_source_block CTH25
_cod_database_code 7116350

loop_
_symmetry_equiv_pos_as_xyz
'x, y, z'
'-x, -y, -z'

loop_
_atom_site_label
_atom_site_type_symbol
_atom_site_fract_x
_atom_site_fract_y
_atom_site_fract_z
_atom_site_U_iso_or_equiv
_atom_site_adp_type
_atom_site_occupancy
_atom_site_symmetry_multiplicity
_atom_site_calc_flag
_atom_site_refinement_flags
Fe1 Fe 0.87180(3) 0.48234(2) 0.299650(18) 0.01510(8) Uani 1 1 d .
P1 P 0.69206(5) 0.50682(4) 0.24976(3) 0.01791(13) Uani 1 1 d .
P2 P 0.97758(5) 0.43711(4) 0.17922(3) 0.01596(12) Uani 1 1 d .
C1 C 1.01429(19) 0.36734(17) 0.37288(13) 0.0201(5) Uani 1 1 d .
C2 C 0.8883(2) 0.35421(17) 0.40582(13) 0.0212(5) Uani 1 1 d .
C3 C 0.8041(2) 0.45365(18) 0.43102(13) 0.0215(5) Uani 1 1 d .
C4 C 0.8767(2) 0.52822(17) 0.41383(13) 0.0205(5) Uani 1 1 d .
C5 C 1.00723(19) 0.47578(17) 0.37528(13) 0.0193(4) Uani 1 1 d .
C6 C 1.1395(2) 0.27846(18) 0.35180(14) 0.0271(5) Uani 1 1 d .
H6A H 1.2017 0.31 0.3115 0.041 Uiso 1 1 calc R
H6B H 1.1196 0.2268 0.3272 0.041 Uiso 1 1 calc R
H6C H 1.1786 0.2408 0.403 0.041 Uiso 1 1 calc R
C7 C 0.8527(2) 0.25024(18) 0.42776(15) 0.0296(5) Uani 1 1 d .
H7A H 0.9268 0.1919 0.4064 0.044 Uiso 1 1 calc R
H7B H 0.7752 0.2604 0.4023 0.044 Uiso 1 1 calc R
H7C H 0.833 0.2311 0.4888 0.044 Uiso 1 1 calc R
C8 C 0.6681(2) 0.4687(2) 0.48026(15) 0.0311(6) Uani 1 1 d .
H8A H 0.6748 0.4434 0.5401 0.047 Uiso 1 1 calc R
H8B H 0.6244 0.4269 0.4616 0.047 Uiso 1 1 calc R
H8C H 0.6166 0.5458 0.471 0.047 Uiso 1 1 calc R
C9 C 0.8321(2) 0.63771(19) 0.43851(14) 0.0301(5) Uani 1 1 d .
H9A H 0.7381 0.6569 0.4608 0.045 Uiso 1 1 calc R
H9B H 0.8468 0.6917 0.3893 0.045 Uiso 1 1 calc R
H9C H 0.8821 0.6362 0.4816 0.045 Uiso 1 1 calc R
C10 C 1.1174(2) 0.52551(19) 0.34968(14) 0.0282(5) Uani 1 1 d .
H10A H 1.1504 0.527 0.3998 0.042 Uiso 1 1 calc R
H10B H 1.0844 0.5997 0.3193 0.042 Uiso 1 1 calc R
H10C H 1.1889 0.4822 0.3133 0.042 Uiso 1 1 calc R
C11 C 0.7243(2) 0.55004(19) 0.13447(13) 0.0257(5) Uani 1 1 d .
H11A H 0.6675 0.528 0.1074 0.031 Uiso 1 1 calc R
H11B H 0.7001 0.6301 0.1215 0.031 Uiso 1 1 calc R
C12 C 0.8670(2) 0.5021(2) 0.09770(14) 0.0291(5) Uani 1 1 d .
H12A H 0.8977 0.5603 0.0592 0.035 Uiso 1 1 calc R
H12B H 0.8728 0.4475 0.0644 0.035 Uiso 1 1 calc R
C13 C 0.62302(19) 0.39521(17) 0.26266(14) 0.0229(5) Uani 1 1 d .
C14 C 0.6686(2) 0.3214(2) 0.20643(17) 0.0335(6) Uani 1 1 d .
H14 H 0.7327 0.3312 0.1593 0.04 Uiso 1 1 calc R
C15 C 0.6202(3) 0.2341(2) 0.2195(2) 0.0469(8) Uani 1 1 d .
H15 H 0.652 0.1845 0.1813 0.056 Uiso 1 1 calc R
C16 C 0.5268(3) 0.2195(2) 0.2871(2) 0.0467(7) Uani 1 1 d .
H16 H 0.4937 0.1601 0.2953 0.056 Uiso 1 1 calc R
C17 C 0.4807(2) 0.2910(2) 0.34340(18) 0.0396(6) Uani 1 1 d .
H17 H 0.4167 0.2803 0.3904 0.047 Uiso 1 1 calc R
C18 C 0.5284(2) 0.37848(19) 0.33085(15) 0.0295(5) Uani 1 1 d .
H18 H 0.4959 0.4276 0.3694 0.035 Uiso 1 1 calc R
C19 C 0.54169(19) 0.61882(17) 0.27459(14) 0.0225(5) Uani 1 1 d .
C20 C 0.4257(2) 0.63489(19) 0.24361(15) 0.0272(5) Uani 1 1 d .
H20 H 0.4205 0.5827 0.2152 0.033 Uiso 1 1 calc R
C21 C 0.3176(2) 0.7268(2) 0.25402(17) 0.0364(6) Uani 1 1 d .
H21 H 0.2393 0.7375 0.2323 0.044 Uiso 1 1 calc R
C22 C 0.3249(2) 0.8021(2) 0.29607(19) 0.0446(7) Uani 1 1 d .
H22 H 0.2518 0.8653 0.3027 0.054 Uiso 1 1 calc R
C23 C 0.4380(2) 0.7861(2) 0.32849(19) 0.0441(7) Uani 1 1 d .
H23 H 0.4417 0.8375 0.3583 0.053 Uiso 1 1 calc R
C24 C 0.5467(2) 0.69462(19) 0.31761(16) 0.0311(6) Uani 1 1 d .
H24 H 0.6245 0.6842 0.3397 0.037 Uiso 1 1 calc R
C25 C 1.03357(19) 0.29532(17) 0.16322(13) 0.0203(5) Uani 1 1 d .
C26 C 1.1212(2) 0.25845(19) 0.09338(15) 0.0298(5) Uani 1 1 d .
H26 H 1.1607 0.3065 0.0538 0.036 Uiso 1 1 calc R
C27 C 1.1508(3) 0.1526(2) 0.08158(17) 0.0385(6) Uani 1 1 d .
H27 H 1.2099 0.129 0.0338 0.046 Uiso 1 1 calc R
C28 C 1.0949(2) 0.0808(2) 0.13901(17) 0.0374(6) Uani 1 1 d .
H28 H 1.1164 0.008 0.1313 0.045 Uiso 1 1 calc R
C29 C 1.0078(2) 0.11673(19) 0.20736(16) 0.0339(6) Uani 1 1 d .
H29 H 0.9677 0.0687 0.2464 0.041 Uiso 1 1 calc R
C30 C 0.9780(2) 0.22257(17) 0.21957(14) 0.0244(5) Uani 1 1 d .
H30 H 0.9186 0.2456 0.2674 0.029 Uiso 1 1 calc R
C31 C 1.1238(2) 0.48040(18) 0.13416(13) 0.0238(5) Uani 1 1 d .
C32 C 1.1095(3) 0.5873(2) 0.09567(17) 0.0418(7) Uani 1 1 d .
H32 H 1.0239 0.6375 0.0915 0.05 Uiso 1 1 calc R
C33 C 1.2202(4) 0.6214(3) 0.0630(2) 0.0668(11) Uani 1 1 d .
H33 H 1.2093 0.6947 0.0368 0.08 Uiso 1 1 calc R
C34 C 1.3448(4) 0.5497(4) 0.0685(2) 0.0676(11) Uani 1 1 d .
H34 H 1.4198 0.5728 0.0451 0.081 Uiso 1 1 calc R
C35 C 1.3598(3) 0.4453(3) 0.10762(18) 0.0554(9) Uani 1 1 d .
H35 H 1.4458 0.3963 0.1126 0.066 Uiso 1 1 calc R
C36 C 1.2516(2) 0.4094(2) 0.14035(15) 0.0358(6) Uani 1 1 d .
H36 H 1.2641 0.3361 0.1671 0.043 Uiso 1 1 calc R
C37 C 0.86010(18) 0.62471(17) 0.24839(13) 0.0179(4) Uani 1 1 d .
C38 C 0.8558(2) 0.71989(17) 0.22035(13) 0.0214(5) Uani 1 1 d .
P3 P 0.89123(5) 0.84083(4) 0.19857(4) 0.02132(13) Uani 1 1 d .
O39 O 1.03005(14) 0.83674(12) 0.16349(10) 0.0308(4) Uani 1 1 d .
C40 C 0.8430(2) 0.88927(17) 0.29833(14) 0.0233(5) Uani 1 1 d .
C41 C 0.7135(2) 0.9303(2) 0.33427(18) 0.0464(8) Uani 1 1 d .
H41 H 0.6443 0.9346 0.306 0.056 Uiso 1 1 calc R
C42 C 0.6833(3) 0.9651(2) 0.41042(18) 0.0544(8) Uani 1 1 d .
H42 H 0.5936 0.9926 0.4337 0.065 Uiso 1 1 calc R
C43 C 0.7815(3) 0.96091(19) 0.45386(16) 0.0377(6) Uani 1 1 d .
C44 C 0.9089(3) 0.9182(2) 0.41915(17) 0.0404(7) Uani 1 1 d .
H44 H 0.9778 0.9129 0.4481 0.049 Uiso 1 1 calc R
C45 C 0.9411(2) 0.8823(2) 0.34273(16) 0.0346(6) Uani 1 1 d .
H45 H 1.0309 0.8527 0.3207 0.042 Uiso 1 1 calc R
C46 C 0.7459(3) 1.0040(2) 0.53553(18) 0.0553(8) Uani 1 1 d .
H46A H 0.8259 0.9874 0.5604 0.083 Uiso 1 1 calc R
H46B H 0.6849 0.9698 0.5744 0.083 Uiso 1 1 calc R
H46C H 0.704 1.0828 0.5245 0.083 Uiso 1 1 calc R
C47 C 0.7770(2) 0.93776(17) 0.13127(14) 0.0222(5) Uani 1 1 d .
C48 C 0.6454(2) 0.94258(18) 0.13937(14) 0.0270(5) Uani 1 1 d .
H48 H 0.6137 0.89 0.1792 0.032 Uiso 1 1 calc R
C49 C 0.5603(2) 1.02406(19) 0.08946(15) 0.0325(6) Uani 1 1 d .
H49 H 0.4705 1.0275 0.0968 0.039 Uiso 1 1 calc R
C50 C 0.6046(2) 1.10062(19) 0.02894(15) 0.0319(6) Uani 1 1 d .
C51 C 0.7367(2) 1.09280(18) 0.01851(15) 0.0317(6) Uani 1 1 d .
H51 H 0.7696 1.1421 -0.0243 0.038 Uiso 1 1 calc R
C52 C 0.8217(2) 1.01383(17) 0.06978(14) 0.0270(5) Uani 1 1 d .
H52 H 0.911 1.0116 0.0629 0.032 Uiso 1 1 calc R
C53 C 0.5106(3) 1.1905(2) -0.02413(18) 0.0490(8) Uani 1 1 d .
H53A H 0.4363 1.1672 -0.0274 0.074 Uiso 1 1 calc R
H53B H 0.5569 1.2064 -0.0807 0.074 Uiso 1 1 calc R
H53C H 0.4779 1.2557 0.0015 0.074 Uiso 1 1 calc R

loop_
_atom_site_aniso_label
_atom_site_aniso_U_11
_atom_site_aniso_U_22
_atom_site_aniso_U_33
_atom_site_aniso_U_23
_atom_site_aniso_U_13
_atom_site_aniso_U_12
Fe1 0.01448(15) 0.01729(16) 0.01411(16) -0.00302(12) -0.00190(11) -0.00559(11)
P1 0.0145(3) 0.0215(3) 0.0187(3) -0.0070(2) -0.0022(2) -0.0047(2)
P2 0.0155(3) 0.0161(3) 0.0156(3) -0.0032(2) -0.0010(2) -0.0046(2)
C1 0.0198(10) 0.0245(12) 0.0160(11) -0.0006(9) -0.0053(9) -0.0074(9)
C2 0.0224(11) 0.0250(12) 0.0175(11) 0.0014(9) -0.0059(9) -0.0106(9)
C3 0.0215(11) 0.0309(12) 0.0127(11) -0.0019(9) -0.0025(9) -0.0100(9)
C4 0.0249(11) 0.0261(12) 0.0126(11) -0.0021(9) -0.0055(9) -0.0097(9)
C5 0.0210(10) 0.0257(12) 0.0133(10) 0.0003(9) -0.0065(8) -0.0102(9)
C6 0.0241(11) 0.0282(13) 0.0259(13) -0.0015(10) -0.0093(10) -0.0029(9)
C7 0.0360(13) 0.0299(13) 0.0240(13) 0.0040(10) -0.0036(10) -0.0175(11)
C8 0.0247(12) 0.0480(16) 0.0220(13) -0.0086(11) 0.0035(10) -0.0153(11)
C9 0.0408(14) 0.0317(13) 0.0212(13) -0.0079(10) -0.0070(11) -0.0119(11)
C10 0.0280(12) 0.0383(14) 0.0248(13) -0.0004(10) -0.0082(10) -0.0192(10)
C11 0.0220(11) 0.0347(13) 0.0198(12) -0.0030(10) -0.0062(9) -0.0072(10)
C12 0.0254(12) 0.0385(14) 0.0162(12) -0.0031(10) -0.0050(9) -0.0008(10)
C13 0.0155(10) 0.0255(12) 0.0316(13) -0.0095(10) -0.0076(9) -0.0059(9)
C14 0.0229(12) 0.0386(15) 0.0441(16) -0.0206(12) -0.0012(11) -0.0091(10)
C15 0.0345(14) 0.0382(16) 0.077(2) -0.0324(15) -0.0067(15) -0.0085(12)
C16 0.0387(15) 0.0299(15) 0.079(2) -0.0125(15) -0.0121(15) -0.0166(12)
C17 0.0302(13) 0.0398(16) 0.0508(18) -0.0016(13) -0.0046(12) -0.0183(12)
C18 0.0251(12) 0.0330(14) 0.0335(14) -0.0069(11) -0.0055(10) -0.0116(10)
C19 0.0159(10) 0.0253(12) 0.0262(12) -0.0091(9) -0.0001(9) -0.0050(9)
C20 0.0224(11) 0.0293(13) 0.0307(13) -0.0103(10) -0.0048(10) -0.0054(9)
C21 0.0190(11) 0.0373(15) 0.0503(17) -0.0073(13) -0.0076(11) -0.0040(10)
C22 0.0210(12) 0.0341(15) 0.075(2) -0.0222(14) 0.0011(13) 0.0001(11)
C23 0.0274(13) 0.0434(16) 0.067(2) -0.0374(15) 0.0069(13) -0.0081(11)
C24 0.0200(11) 0.0359(14) 0.0423(16) -0.0208(12) -0.0008(10) -0.0080(10)
C25 0.0199(10) 0.0204(11) 0.0210(12) -0.0057(9) -0.0041(9) -0.0046(8)
C26 0.0399(14) 0.0248(13) 0.0244(13) -0.0077(10) 0.0022(11) -0.0114(10)
C27 0.0480(15) 0.0330(14) 0.0359(16) -0.0200(12) 0.0015(12) -0.0094(12)
C28 0.0473(15) 0.0222(13) 0.0468(17) -0.0119(12) -0.0110(13) -0.0097(11)
C29 0.0392(14) 0.0259(13) 0.0399(16) -0.0031(11) -0.0064(12) -0.0158(11)
C30 0.0259(11) 0.0249(12) 0.0247(13) -0.0049(10) -0.0040(10) -0.0101(9)
C31 0.0271(11) 0.0331(13) 0.0180(12) -0.0137(10) 0.0061(9) -0.0172(10)
C32 0.0544(16) 0.0312(14) 0.0404(16) -0.0201(12) 0.0229(13) -0.0226(12)
C33 0.103(3) 0.060(2) 0.057(2) -0.0394(17) 0.047(2) -0.066(2)
C34 0.072(2) 0.122(3) 0.049(2) -0.056(2) 0.0373(17) -0.082(2)
C35 0.0322(15) 0.116(3) 0.0356(17) -0.0278(18) 0.0061(13) -0.0415(18)
C36 0.0282(13) 0.0621(18) 0.0225(13) -0.0098(12) -0.0008(10) -0.0207(12)
C37 0.0133(9) 0.0240(12) 0.0170(11) -0.0086(9) -0.0022(8) -0.0033(8)
C38 0.0221(11) 0.0204(11) 0.0202(12) -0.0046(9) -0.0046(9) -0.0031(9)
P3 0.0214(3) 0.0175(3) 0.0255(3) -0.0052(2) -0.0043(2) -0.0051(2)
O39 0.0234(8) 0.0269(9) 0.0419(11) -0.0071(8) -0.0005(7) -0.0091(7)
C40 0.0289(12) 0.0154(11) 0.0266(13) -0.0045(9) -0.0080(10) -0.0051(9)
C41 0.0326(14) 0.0616(19) 0.0443(17) -0.0299(15) -0.0140(13) 0.0048(13)
C42 0.0440(16) 0.064(2) 0.0452(19) -0.0325(16) -0.0084(14) 0.0112(14)
C43 0.0626(18) 0.0220(13) 0.0291(14) -0.0033(11) -0.0136(13) -0.0106(12)
C44 0.0524(17) 0.0441(16) 0.0366(16) -0.0049(13) -0.0186(13) -0.0240(13)
C45 0.0306(13) 0.0402(15) 0.0373(15) -0.0055(12) -0.0093(11) -0.0144(11)
C46 0.097(2) 0.0354(16) 0.0363(17) -0.0124(13) -0.0151(16) -0.0173(16)
C47 0.0279(11) 0.0170(11) 0.0232(12) -0.0077(9) -0.0034(9) -0.0064(9)
C48 0.0325(12) 0.0250(12) 0.0235(13) 0.0017(10) -0.0070(10) -0.0113(10)
C49 0.0317(13) 0.0330(14) 0.0325(15) -0.0041(11) -0.0105(11) -0.0073(11)
C50 0.0466(15) 0.0221(12) 0.0262(13) -0.0042(10) -0.0134(11) -0.0051(11)
C51 0.0527(16) 0.0185(12) 0.0242(13) -0.0029(10) -0.0028(11) -0.0137(11)
C52 0.0340(12) 0.0214(12) 0.0266(13) -0.0069(10) -0.0009(10) -0.0100(10)
C53 0.0649(19) 0.0314(15) 0.0460(18) 0.0013(13) -0.0261(15) -0.0035(13)

loop_
_atom_type_symbol
_atom_type_description
_atom_type_scat_dispersion_real
_atom_type_scat_dispersion_imag
_atom_type_scat_source
C C 0.0033 0.0016 'International Tables Vol C Tables 4.2.6.8 and 6.1.1.4'
H H 0 0 'International Tables Vol C Tables 4.2.6.8 and 6.1.1.4'
O O 0.0106 0.006 'International Tables Vol C Tables 4.2.6.8 and 6.1.1.4'
P P 0.1023 0.0942 'International Tables Vol C Tables 4.2.6.8 and 6.1.1.4'
Fe Fe 0.3463 0.8444 'International Tables Vol C Tables 4.2.6.8 and 6.1.1.4'

loop_
_geom_angle_atom_site_label_1
_geom_angle_atom_site_label_2
_geom_angle_atom_site_label_3
_geom_angle
C37 Fe1 C5 92.53(8)
C37 Fe1 C1 129.56(8)
C5 Fe1 C1 39.55(8)
C37 Fe1 C3 117.46(9)
C5 Fe1 C3 66.06(8)
C1 Fe1 C3 65.29(8)
C37 Fe1 C4 86.92(8)
C5 Fe1 C4 39.68(8)
C1 Fe1 C4 65.69(8)
C3 Fe1 C4 38.86(8)
C37 Fe1 C2 152.51(9)
C5 Fe1 C2 66.30(8)
C1 Fe1 C2 39.01(8)
C3 Fe1 C2 39.03(8)
C4 Fe1 C2 65.60(8)
C37 Fe1 P1 86.95(6)
C5 Fe1 P1 164.19(6)
C1 Fe1 P1 143.49(6)
C3 Fe1 P1 100.24(6)
C4 Fe1 P1 124.57(6)
C2 Fe1 P1 108.58(6)
C37 Fe1 P2 86.26(6)
C5 Fe1 P2 109.46(6)
C1 Fe1 P2 95.49(6)
C3 Fe1 P2 155.50(6)
C4 Fe1 P2 147.93(6)
C2 Fe1 P2 116.49(6)
P1 Fe1 P2 86.29(2)
C13 P1 C19 101.02(9)
C13 P1 C11 104.42(10)
C19 P1 C11 99.48(10)
C13 P1 Fe1 121.32(7)
C19 P1 Fe1 120.39(7)
C11 P1 Fe1 107.19(7)
C31 P2 C25 102.45(10)
C31 P2 C12 103.28(10)
C25 P2 C12 100.36(10)
C31 P2 Fe1 117.66(7)
C25 P2 Fe1 121.27(7)
C12 P2 Fe1 109.18(7)
C2 C1 C5 108.46(18)
C2 C1 C6 126.1(2)
C5 C1 C6 124.81(19)
C2 C1 Fe1 70.78(11)
C5 C1 Fe1 69.14(11)
C6 C1 Fe1 133.06(15)
C1 C2 C3 107.55(18)
C1 C2 C7 127.72(19)
C3 C2 C7 123.67(19)
C1 C2 Fe1 70.21(11)
C3 C2 Fe1 70.39(12)
C7 C2 Fe1 133.86(15)
C4 C3 C2 108.76(18)
C4 C3 C8 126.2(2)
C2 C3 C8 124.4(2)
C4 C3 Fe1 70.62(12)
C2 C3 Fe1 70.58(12)
C8 C3 Fe1 132.17(15)
C3 C4 C5 107.72(19)
C3 C4 C9 126.9(2)
C5 C4 C9 125.1(2)
C3 C4 Fe1 70.53(12)
C5 C4 Fe1 68.85(11)
C9 C4 Fe1 130.52(15)
C1 C5 C4 107.44(18)
C1 C5 C10 127.47(19)
C4 C5 C10 124.9(2)
C1 C5 Fe1 71.31(11)
C4 C5 Fe1 71.47(11)
C10 C5 Fe1 126.51(14)
C1 C6 H6A 109.5
C1 C6 H6B 109.5
H6A C6 H6B 109.5
C1 C6 H6C 109.5
H6A C6 H6C 109.5
H6B C6 H6C 109.5
C2 C7 H7A 109.5
C2 C7 H7B 109.5
H7A C7 H7B 109.5
C2 C7 H7C 109.5
H7A C7 H7C 109.5
H7B C7 H7C 109.5
C3 C8 H8A 109.5
C3 C8 H8B 109.5
H8A C8 H8B 109.5
C3 C8 H8C 109.5
H8A C8 H8C 109.5
H8B C8 H8C 109.5
C4 C9 H9A 109.5
C4 C9 H9B 109.5
H9A C9 H9B 109.5
C4 C9 H9C 109.5
H9A C9 H9C 109.5
H9B C9 H9C 109.5
C5 C10 H10A 109.5
C5 C10 H10B 109.5
H10A C10 H10B 109.5
C5 C10 H10C 109.5
H10A C10 H10C 109.5
H10B C10 H10C 109.5
C12 C11 P1 113.07(14)
C12 C11 H11A 109
P1 C11 H11A 109
C12 C11 H11B 109
P1 C11 H11B 109
H11A C11 H11B 107.8
C11 C12 P2 112.85(15)
C11 C12 H12A 109
P2 C12 H12A 109
C11 C12 H12B 109
P2 C12 H12B 109
H12A C12 H12B 107.8
C18 C13 C14 118.1(2)
C18 C13 P1 120.77(17)
C14 C13 P1 121.08(18)
C15 C14 C13 120.4(2)
C15 C14 H14 119.8
C13 C14 H14 119.8
C16 C15 C14 120.4(3)
C16 C15 H15 119.8
C14 C15 H15 119.8
C15 C16 C17 120.2(2)
C15 C16 H16 119.9
C17 C16 H16 119.9
C16 C17 C18 119.8(3)
C16 C17 H17 120.1
C18 C17 H17 120.1
C17 C18 C13 121.1(2)
C17 C18 H18 119.4
C13 C18 H18 119.4
C24 C19 C20 119.0(2)
C24 C19 P1 119.75(16)
C20 C19 P1 120.97(17)
C21 C20 C19 120.7(2)
C21 C20 H20 119.7
C19 C20 H20 119.7
C22 C21 C20 119.6(2)
C22 C21 H21 120.2
C20 C21 H21 120.2
C23 C22 C21 120.3(2)
C23 C22 H22 119.8
C21 C22 H22 119.8
C22 C23 C24 120.3(2)
C22 C23 H23 119.9
C24 C23 H23 119.9
C19 C24 C23 120.2(2)
C19 C24 H24 119.9
C23 C24 H24 119.9
C30 C25 C26 117.8(2)
C30 C25 P2 118.29(17)
C26 C25 P2 123.65(17)
C27 C26 C25 120.7(2)
C27 C26 H26 119.6
C25 C26 H26 119.6
C26 C27 C28 120.6(2)
C26 C27 H27 119.7
C28 C27 H27 119.7
C29 C28 C27 119.1(2)
C29 C28 H28 120.5
C27 C28 H28 120.5
C28 C29 C30 120.6(2)
C28 C29 H29 119.7
C30 C29 H29 119.7
C25 C30 C29 121.2(2)
C25 C30 H30 119.4
C29 C30 H30 119.4
C32 C31 C36 118.1(2)
C32 C31 P2 120.07(18)
C36 C31 P2 121.83(18)
C31 C32 C33 120.4(3)
C31 C32 H32 119.8
C33 C32 H32 119.8
C34 C33 C32 120.5(3)
C34 C33 H33 119.7
C32 C33 H33 119.7
C35 C34 C33 119.5(3)
C35 C34 H34 120.2
C33 C34 H34 120.2
C34 C35 C36 121.1(3)
C34 C35 H35 119.5
C36 C35 H35 119.5
C35 C36 C31 120.4(3)
C35 C36 H36 119.8
C31 C36 H36 119.8
C38 C37 Fe1 174.58(18)
C37 C38 P3 161.84(18)
O39 P3 C38 116.94(10)
O39 P3 C47 111.34(10)
C38 P3 C47 107.86(10)
O39 P3 C40 110.67(10)
C38 P3 C40 104.33(10)
C47 P3 C40 104.81(10)
C41 C40 C45 117.4(2)
C41 C40 P3 123.91(18)
C45 C40 P3 118.65(18)
C42 C41 C40 121.2(2)
C42 C41 H41 119.4
C40 C41 H41 119.4
C41 C42 C43 121.4(3)
C41 C42 H42 119.3
C43 C42 H42 119.3
C44 C43 C42 117.2(2)
C44 C43 C46 122.3(3)
C42 C43 C46 120.5(3)
C43 C44 C45 122.1(2)
C43 C44 H44 119
C45 C44 H44 119
C40 C45 C44 120.7(2)
C40 C45 H45 119.7
C44 C45 H45 119.7
C43 C46 H46A 109.5
C43 C46 H46B 109.5
H46A C46 H46B 109.5
C43 C46 H46C 109.5
H46A C46 H46C 109.5
H46B C46 H46C 109.5
C48 C47 C52 118.3(2)
C48 C47 P3 123.31(17)
C52 C47 P3 118.33(17)
C49 C48 C47 120.4(2)
C49 C48 H48 119.8
C47 C48 H48 119.8
C48 C49 C50 121.2(2)
C48 C49 H49 119.4
C50 C49 H49 119.4
C51 C50 C49 118.3(2)
C51 C50 C53 120.9(2)
C49 C50 C53 120.8(2)
C50 C51 C52 121.0(2)
C50 C51 H51 119.5
C52 C51 H51 119.5
C51 C52 C47 120.7(2)
C51 C52 H52 119.6
C47 C52 H52 119.6
C50 C53 H53A 109.5
C50 C53 H53B 109.5
H53A C53 H53B 109.5
C50 C53 H53C 109.5
H53A C53 H53C 109.5
H53B C53 H53C 109.5

loop_
_geom_bond_atom_site_label_1
_geom_bond_atom_site_label_2
_geom_bond_distance
Fe1 C37 1.863(2)
Fe1 C5 2.1010(19)
Fe1 C1 2.130(2)
Fe1 C3 2.135(2)
Fe1 C4 2.136(2)
Fe1 C2 2.137(2)
Fe1 P1 2.1841(6)
Fe1 P2 2.1880(6)
P1 C13 1.842(2)
P1 C19 1.847(2)
P1 C11 1.857(2)
P2 C31 1.838(2)
P2 C25 1.842(2)
P2 C12 1.860(2)
C1 C2 1.425(3)
C1 C5 1.432(3)
C1 C6 1.508(3)
C2 C3 1.427(3)
C2 C7 1.512(3)
C3 C4 1.421(3)
C3 C8 1.508(3)
C4 C5 1.438(3)
C4 C9 1.497(3)
C5 C10 1.508(3)
C6 H6A 0.98
C6 H6B 0.98
C6 H6C 0.98
C7 H7A 0.98
C7 H7B 0.98
C7 H7C 0.98
C8 H8A 0.98
C8 H8B 0.98
C8 H8C 0.98
C9 H9A 0.98
C9 H9B 0.98
C9 H9C 0.98
C10 H10A 0.98
C10 H10B 0.98
C10 H10C 0.98
C11 C12 1.519(3)
C11 H11A 0.99
C11 H11B 0.99
C12 H12A 0.99
C12 H12B 0.99
C13 C18 1.394(3)
C13 C14 1.407(3)
C14 C15 1.394(3)
C14 H14 0.95
C15 C16 1.374(4)
C15 H15 0.95
C16 C17 1.385(4)
C16 H16 0.95
C17 C18 1.392(3)
C17 H17 0.95
C18 H18 0.95
C19 C24 1.388(3)
C19 C20 1.398(3)
C20 C21 1.394(3)
C20 H20 0.95
C21 C22 1.381(4)
C21 H21 0.95
C22 C23 1.381(4)
C22 H22 0.95
C23 C24 1.396(3)
C23 H23 0.95
C24 H24 0.95
C25 C30 1.388(3)
C25 C26 1.404(3)
C26 C27 1.388(3)
C26 H26 0.95
C27 C28 1.389(4)
C27 H27 0.95
C28 C29 1.379(4)
C28 H28 0.95
C29 C30 1.389(3)
C29 H29 0.95
C30 H30 0.95
C31 C32 1.389(3)
C31 C36 1.401(3)
C32 C33 1.397(4)
C32 H32 0.95
C33 C34 1.376(5)
C33 H33 0.95
C34 C35 1.361(5)
C34 H34 0.95
C35 C36 1.387(4)
C35 H35 0.95
C36 H36 0.95
C37 C38 1.235(3)
C38 P3 1.727(2)
P3 O39 1.4930(15)
P3 C47 1.811(2)
P3 C40 1.823(2)
C40 C41 1.386(3)
C40 C45 1.389(3)
C41 C42 1.381(4)
C41 H41 0.95
C42 C43 1.393(4)
C42 H42 0.95
C43 C44 1.365(4)
C43 C46 1.516(4)
C44 C45 1.391(4)
C44 H44 0.95
C45 H45 0.95
C46 H46A 0.98
C46 H46B 0.98
C46 H46C 0.98
C47 C48 1.397(3)
C47 C52 1.399(3)
C48 C49 1.393(3)
C48 H48 0.95
C49 C50 1.393(3)
C49 H49 0.95
C50 C51 1.388(3)
C50 C53 1.519(3)
C51 C52 1.392(3)
C51 H51 0.95
C52 H52 0.95
C53 H53A 0.98
C53 H53B 0.98
C53 H53C 0.98

loop_
_geom_torsion_atom_site_label_1
_geom_torsion_atom_site_label_2
_geom_torsion_atom_site_label_3
_geom_torsion_atom_site_label_4
_geom_torsion
C37 Fe1 P1 C13 175.43(11)
C5 Fe1 P1 C13 -96.0(2)
C1 Fe1 P1 C13 -5.23(14)
C3 Fe1 P1 C13 -67.20(11)
C4 Fe1 P1 C13 -100.43(11)
C2 Fe1 P1 C13 -27.74(11)
P2 Fe1 P1 C13 88.99(9)
C37 Fe1 P1 C19 -56.54(11)
C5 Fe1 P1 C19 32.0(2)
C1 Fe1 P1 C19 122.80(13)
C3 Fe1 P1 C19 60.83(10)
C4 Fe1 P1 C19 27.60(11)
C2 Fe1 P1 C19 100.29(11)
P2 Fe1 P1 C19 -142.98(9)
C37 Fe1 P1 C11 55.88(10)
C5 Fe1 P1 C11 144.4(2)
C1 Fe1 P1 C11 -124.78(13)
C3 Fe1 P1 C11 173.25(10)
C4 Fe1 P1 C11 140.02(11)
C2 Fe1 P1 C11 -147.30(10)
P2 Fe1 P1 C11 -30.57(8)
C37 Fe1 P2 C31 55.08(10)
C5 Fe1 P2 C31 -36.29(11)
C1 Fe1 P2 C31 -74.33(10)
C3 Fe1 P2 C31 -111.06(16)
C4 Fe1 P2 C31 -23.04(14)
C2 Fe1 P2 C31 -108.81(10)
P1 Fe1 P2 C31 142.26(9)
C37 Fe1 P2 C25 -177.82(10)
C5 Fe1 P2 C25 90.81(10)
C1 Fe1 P2 C25 52.77(10)
C3 Fe1 P2 C25 16.04(16)
C4 Fe1 P2 C25 104.05(13)
C2 Fe1 P2 C25 18.28(10)
P1 Fe1 P2 C25 -90.64(8)
C37 Fe1 P2 C12 -62.10(10)
C5 Fe1 P2 C12 -153.47(11)
C1 Fe1 P2 C12 168.49(10)
C3 Fe1 P2 C12 131.76(16)
C4 Fe1 P2 C12 -140.23(14)
C2 Fe1 P2 C12 134.00(11)
P1 Fe1 P2 C12 25.08(9)
C37 Fe1 C1 C2 143.93(13)
C5 Fe1 C1 C2 119.46(18)
C3 Fe1 C1 C2 37.77(12)
C4 Fe1 C1 C2 80.65(13)
P1 Fe1 C1 C2 -35.21(17)
P2 Fe1 C1 C2 -126.39(12)
C37 Fe1 C1 C5 24.47(16)
C3 Fe1 C1 C5 -81.70(13)
C4 Fe1 C1 C5 -38.81(12)
C2 Fe1 C1 C5 -119.46(18)
P1 Fe1 C1 C5 -154.67(10)
P2 Fe1 C1 C5 114.15(11)
C37 Fe1 C1 C6 -94.2(2)
C5 Fe1 C1 C6 -118.7(3)
C3 Fe1 C1 C6 159.6(2)
C4 Fe1 C1 C6 -157.5(2)
C2 Fe1 C1 C6 121.8(3)
P1 Fe1 C1 C6 86.6(2)
P2 Fe1 C1 C6 -4.5(2)
C5 C1 C2 C3 -1.7(2)
C6 C1 C2 C3 169.4(2)
Fe1 C1 C2 C3 -60.80(14)
C5 C1 C2 C7 -170.2(2)
C6 C1 C2 C7 0.9(3)
Fe1 C1 C2 C7 130.7(2)
C5 C1 C2 Fe1 59.07(14)
C6 C1 C2 Fe1 -129.8(2)
C37 Fe1 C2 C1 -79.6(2)
C5 Fe1 C2 C1 -37.27(12)
C3 Fe1 C2 C1 -117.93(17)
C4 Fe1 C2 C1 -80.90(13)
P1 Fe1 C2 C1 158.78(11)
P2 Fe1 C2 C1 63.55(13)
C37 Fe1 C2 C3 38.3(2)
C5 Fe1 C2 C3 80.66(13)
C1 Fe1 C2 C3 117.93(17)
C4 Fe1 C2 C3 37.03(12)
P1 Fe1 C2 C3 -83.29(11)
P2 Fe1 C2 C3 -178.52(10)
C37 Fe1 C2 C7 156.6(2)
C5 Fe1 C2 C7 -161.1(2)
C1 Fe1 C2 C7 -123.8(3)
C3 Fe1 C2 C7 118.3(3)
C4 Fe1 C2 C7 155.3(2)
P1 Fe1 C2 C7 35.0(2)
P2 Fe1 C2 C7 -60.2(2)
C1 C2 C3 C4 0.1(2)
C7 C2 C3 C4 169.15(19)
Fe1 C2 C3 C4 -60.57(14)
C1 C2 C3 C8 -170.90(19)
C7 C2 C3 C8 -1.9(3)
Fe1 C2 C3 C8 128.4(2)
C1 C2 C3 Fe1 60.69(14)
C7 C2 C3 Fe1 -130.3(2)
C37 Fe1 C3 C4 -42.13(14)
C5 Fe1 C3 C4 37.72(12)
C1 Fe1 C3 C4 81.30(13)
C2 Fe1 C3 C4 119.05(17)
P1 Fe1 C3 C4 -134.02(11)
P2 Fe1 C3 C4 122.24(15)
C37 Fe1 C3 C2 -161.18(12)
C5 Fe1 C3 C2 -81.33(12)
C1 Fe1 C3 C2 -37.75(12)
C4 Fe1 C3 C2 -119.05(17)
P1 Fe1 C3 C2 106.93(11)
P2 Fe1 C3 C2 3.2(2)
C37 Fe1 C3 C8 79.6(2)
C5 Fe1 C3 C8 159.4(2)
C1 Fe1 C3 C8 -157.0(2)
C4 Fe1 C3 C8 121.7(3)
C2 Fe1 C3 C8 -119.2(3)
P1 Fe1 C3 C8 -12.3(2)
P2 Fe1 C3 C8 -116.0(2)
C2 C3 C4 C5 1.5(2)
C8 C3 C4 C5 172.34(19)
Fe1 C3 C4 C5 -59.02(14)
C2 C3 C4 C9 -172.8(2)
C8 C3 C4 C9 -2.0(3)
Fe1 C3 C4 C9 126.6(2)
C2 C3 C4 Fe1 60.55(14)
C8 C3 C4 Fe1 -128.6(2)
C37 Fe1 C4 C3 143.41(13)
C5 Fe1 C4 C3 -118.87(18)
C1 Fe1 C4 C3 -80.19(13)
C2 Fe1 C4 C3 -37.19(12)
P1 Fe1 C4 C3 59.26(13)
P2 Fe1 C4 C3 -138.65(11)
C37 Fe1 C4 C5 -97.71(13)
C1 Fe1 C4 C5 38.68(12)
C3 Fe1 C4 C5 118.87(18)
C2 Fe1 C4 C5 81.68(13)
P1 Fe1 C4 C5 178.13(10)
P2 Fe1 C4 C5 -19.77(18)
C37 Fe1 C4 C9 21.0(2)
C5 Fe1 C4 C9 118.7(3)
C1 Fe1 C4 C9 157.4(2)
C3 Fe1 C4 C9 -122.4(3)
C2 Fe1 C4 C9 -159.6(2)
P1 Fe1 C4 C9 -63.2(2)
P2 Fe1 C4 C9 98.9(2)
C2 C1 C5 C4 2.7(2)
C6 C1 C5 C4 -168.57(19)
Fe1 C1 C5 C4 62.75(13)
C2 C1 C5 C10 177.76(19)
C6 C1 C5 C10 6.5(3)
Fe1 C1 C5 C10 -122.2(2)
C2 C1 C5 Fe1 -60.08(14)
C6 C1 C5 Fe1 128.7(2)
C3 C4 C5 C1 -2.6(2)
C9 C4 C5 C1 171.93(19)
Fe1 C4 C5 C1 -62.65(14)
C3 C4 C5 C10 -177.83(18)
C9 C4 C5 C10 -3.3(3)
Fe1 C4 C5 C10 122.1(2)
C3 C4 C5 Fe1 60.08(14)
C9 C4 C5 Fe1 -125.4(2)
C37 Fe1 C5 C1 -161.36(13)
C3 Fe1 C5 C1 79.60(13)
C4 Fe1 C5 C1 116.55(17)
C2 Fe1 C5 C1 36.77(12)
P1 Fe1 C5 C1 110.9(2)
P2 Fe1 C5 C1 -74.43(12)
C37 Fe1 C5 C4 82.09(13)
C1 Fe1 C5 C4 -116.55(17)
C3 Fe1 C5 C4 -36.95(12)
C2 Fe1 C5 C4 -79.78(13)
P1 Fe1 C5 C4 -5.7(3)
P2 Fe1 C5 C4 169.02(10)
C37 Fe1 C5 C10 -38.1(2)
C1 Fe1 C5 C10 123.3(2)
C3 Fe1 C5 C10 -157.1(2)
C4 Fe1 C5 C10 -120.2(2)
C2 Fe1 C5 C10 160.0(2)
P1 Fe1 C5 C10 -125.8(2)
P2 Fe1 C5 C10 48.8(2)
C13 P1 C11 C12 -98.54(18)
C19 P1 C11 C12 157.40(18)
Fe1 P1 C11 C12 31.35(19)
P1 C11 C12 P2 -12.0(2)
C31 P2 C12 C11 -138.20(18)
C25 P2 C12 C11 116.23(18)
Fe1 P2 C12 C11 -12.3(2)
C19 P1 C13 C18 -43.82(19)
C11 P1 C13 C18 -146.73(18)
Fe1 P1 C13 C18 92.37(17)
C19 P1 C13 C14 139.25(19)
C11 P1 C13 C14 36.3(2)
Fe1 P1 C13 C14 -84.56(19)
C18 C13 C14 C15 -0.3(3)
P1 C13 C14 C15 176.69(19)
C13 C14 C15 C16 0.4(4)
C14 C15 C16 C17 -0.5(4)
C15 C16 C17 C18 0.6(4)
C16 C17 C18 C13 -0.5(4)
C14 C13 C18 C17 0.4(3)
P1 C13 C18 C17 -176.64(18)
C13 P1 C19 C24 143.6(2)
C11 P1 C19 C24 -109.5(2)
Fe1 P1 C19 C24 6.9(2)
C13 P1 C19 C20 -42.8(2)
C11 P1 C19 C20 64.1(2)
Fe1 P1 C19 C20 -179.50(16)
C24 C19 C20 C21 1.4(4)
P1 C19 C20 C21 -172.24(19)
C19 C20 C21 C22 -0.6(4)
C20 C21 C22 C23 -0.7(4)
C21 C22 C23 C24 1.2(4)
C20 C19 C24 C23 -0.9(4)
P1 C19 C24 C23 172.8(2)
C22 C23 C24 C19 -0.4(4)
C31 P2 C25 C30 150.94(17)
C12 P2 C25 C30 -102.83(18)
Fe1 P2 C25 C30 17.3(2)
C31 P2 C25 C26 -34.6(2)
C12 P2 C25 C26 71.7(2)
Fe1 P2 C25 C26 -168.21(16)
C30 C25 C26 C27 0.0(3)
P2 C25 C26 C27 -174.53(18)
C25 C26 C27 C28 -0.4(4)
C26 C27 C28 C29 1.0(4)
C27 C28 C29 C30 -1.2(4)
C26 C25 C30 C29 -0.2(3)
P2 C25 C30 C29 174.67(17)
C28 C29 C30 C25 0.8(4)
C25 P2 C31 C32 147.66(19)
C12 P2 C31 C32 43.7(2)
Fe1 P2 C31 C32 -76.6(2)
C25 P2 C31 C36 -35.1(2)
C12 P2 C31 C36 -139.03(19)
Fe1 P2 C31 C36 100.66(19)
C36 C31 C32 C33 1.1(4)
P2 C31 C32 C33 178.5(2)
C31 C32 C33 C34 0.0(4)
C32 C33 C34 C35 -1.4(5)
C33 C34 C35 C36 1.6(5)
C34 C35 C36 C31 -0.4(4)
C32 C31 C36 C35 -0.9(4)
P2 C31 C36 C35 -178.27(19)
C37 C38 P3 O39 53.1(7)
C37 C38 P3 C47 179.4(6)
C37 C38 P3 C40 -69.5(6)
O39 P3 C40 C41 161.2(2)
C38 P3 C40 C41 -72.2(2)
C47 P3 C40 C41 41.1(2)
O39 P3 C40 C45 -20.6(2)
C38 P3 C40 C45 105.96(19)
C47 P3 C40 C45 -140.77(18)
C45 C40 C41 C42 1.4(4)
P3 C40 C41 C42 179.5(2)
C40 C41 C42 C43 0.3(5)
C41 C42 C43 C44 -1.7(4)
C41 C42 C43 C46 177.4(3)
C42 C43 C44 C45 1.4(4)
C46 C43 C44 C45 -177.7(2)
C41 C40 C45 C44 -1.7(4)
P3 C40 C45 C44 -179.99(19)
C43 C44 C45 C40 0.3(4)
O39 P3 C47 C48 166.50(18)
C38 P3 C47 C48 36.9(2)
C40 P3 C47 C48 -73.8(2)
O39 P3 C47 C52 -15.6(2)
C38 P3 C47 C52 -145.14(18)
C40 P3 C47 C52 104.12(19)
C52 C47 C48 C49 -2.5(3)
P3 C47 C48 C49 175.39(18)
C47 C48 C49 C50 1.8(4)
C48 C49 C50 C51 1.0(4)
C48 C49 C50 C53 -178.9(2)
C49 C50 C51 C52 -3.1(4)
C53 C50 C51 C52 176.8(2)
C50 C51 C52 C47 2.3(4)
C48 C47 C52 C51 0.5(3)
P3 C47 C52 C51 -177.51(17)
